data_4518710
loop_
_publ_author_name
'Simm, Peter E.'
'Sekar, Prakash'
'Richardson, Jeffery'
'Davies, Paul W.'

_publ_section_title
;
 Gold(I)-Catalyzed Synthesis of 3-Sulfenyl Pyrroles and Indoles by a
 Regioselective Annulation of Alkynyl Thioethers
;
_journal_name_full 'ACS Catalysis'
_journal_page_first 6357
_journal_page_last 6362
_journal_paper_doi 10.1021/acscatal.1c01457
_journal_year 2021
_chemical_absolute_configuration ad
_chemical_formula_moiety 'C17 H21 N O S'
_chemical_formula_sum 'C17 H21 N O S'
_chemical_formula_weight 287.41
_space_group_crystal_system orthorhombic
_space_group_IT_number 19
_space_group_name_Hall 'P 2ac 2ab'
_space_group_name_H-M_alt 'P 21 21 21'
_atom_sites_solution_hydrogens mixed
_atom_sites_solution_primary dual
_audit_creation_date 2019-01-08
_audit_creation_method
;
Olex2 1.2
(compiled 2018.05.29 svn.r3508 for OlexSys, GUI svn.r5506)
;
_cell_angle_alpha 90
_cell_angle_beta 90
_cell_angle_gamma 90
_cell_formula_units_Z 4
_cell_length_a 6.7593(3)
_cell_length_b 11.1929(4)
_cell_length_c 20.8815(9)
_cell_measurement_reflns_used 6740
_cell_measurement_temperature 100.01(10)
_cell_measurement_theta_max 74.1830
_cell_measurement_theta_min 4.1800
_cell_volume 1579.81(11)
_computing_cell_refinement 'CrysAlisPro 1.171.39.46 (Rigaku OD, 2018)'
_computing_data_collection 'CrysAlisPro 1.171.39.46 (Rigaku OD, 2018)'
_computing_data_reduction 'CrysAlisPro 1.171.39.46 (Rigaku OD, 2018)'
_computing_molecular_graphics 'Olex2 (Dolomanov et al., 2009)'
_computing_publication_material 'Olex2 (Dolomanov et al., 2009)'
_computing_structure_refinement 'ShelXL (Sheldrick, 2015)'
_computing_structure_solution 'ShelXT (Sheldrick, 2015)'
_diffrn_ambient_environment N~2~
_diffrn_ambient_temperature 100.01(10)
_diffrn_detector 'CCD plate'
_diffrn_detector_area_resol_mean 5.1768
_diffrn_detector_type Atlas
_diffrn_measured_fraction_theta_full 0.998
_diffrn_measured_fraction_theta_max 0.980
_diffrn_measurement_details
;
List of Runs (angles in degrees, time in seconds):

  # Type    Start    End  Width  t~exp~   \w     \q     \k     \f   Frames
--------------------------------------------------------------------------
  1  \w    -62.00 -37.00   1.00    1.17    --  -42.56  38.00  90.00   25
  2  \w   -113.00 -20.00   1.00    1.17    --  -42.56 -38.00  90.00   93
  3  \w    -14.00  25.00   1.00    1.00    --  -42.56  38.00  90.00   39
  4  \w    -97.00 -70.00   1.00    1.00    --  -42.56-148.00-132.00   27
  5  \w    119.00 152.00   1.00    1.00    --  106.63 125.00 -90.00   33
  6  \w     48.00  85.00   1.00    1.00    --  106.63-125.00 -60.00   37
  7  \w     40.00 113.00   1.00    1.00    --  106.63-125.00-120.00   73
  8  \w     27.00 152.00   1.00    1.00    --  106.63 -15.00-180.00  125
  9  \w   -105.00 -54.00   1.00    1.00    --  -43.50 -38.00-180.00   51
 10  \w    100.00 125.00   1.00    1.00    --   43.86 178.00-180.00   25
 11  \w   -116.00 -21.00   1.00    1.00    --  -43.50 -38.00-120.00   95
 12  \w   -129.00 -34.00   1.00    1.00    --  -43.50 178.00 120.00   95
 13  \w    -70.00  -7.00   1.00    1.00    --  -43.50  57.00 120.00   63
 14  \w   -117.00 -12.00   1.00    1.00    --  -43.50 -77.00   0.00  105
 15  \w     55.00  97.00   1.00    1.00    --  106.63-125.00 -30.00   42
 16  \w     51.00  77.00   1.00    1.00    --  106.63 -45.00 120.00   26
 17  \w     81.00 107.00   1.00    1.00    --  106.63 -45.00 120.00   26
 18  \w    131.00 169.00   1.00    1.00    --  106.63  45.00 150.00   38
 19  \w   -117.00 -11.00   1.00    1.06    --  -42.81 -77.00-150.00  106
 20  \w   -113.00 -16.00   1.00    1.06    --  -42.81 -57.00  60.00   97
 21  \w    -27.00  69.00   1.00    1.06    --   42.81 -57.00 120.00   96
 22  \w     25.00  50.00   1.00    1.00    --  106.63 -94.00   0.00   25
 23  \w     83.00 178.00   1.00    1.00    --  106.63  30.00   0.00   95
 24  \w     27.00 152.00   1.00    1.00    --  106.63 -15.00 -30.00  125
;
_diffrn_measurement_device 'four-circle diffractometer'
_diffrn_measurement_device_type 'SuperNova, Dual, Cu at home/near, Atlas'
_diffrn_measurement_method '\w scans'
_diffrn_orient_matrix_type 'CrysAlisPro convention (1999,Acta A55,543-557)'
_diffrn_orient_matrix_UB_11 0.0679429000
_diffrn_orient_matrix_UB_12 -0.1243152000
_diffrn_orient_matrix_UB_13 0.0228284000
_diffrn_orient_matrix_UB_21 -0.0431356000
_diffrn_orient_matrix_UB_22 0.0360569000
_diffrn_orient_matrix_UB_23 0.0698409000
_diffrn_orient_matrix_UB_31 -0.2131178000
_diffrn_orient_matrix_UB_32 -0.0469068000
_diffrn_orient_matrix_UB_33 -0.0068045000
_diffrn_radiation_monochromator mirror
_diffrn_radiation_probe x-ray
_diffrn_radiation_type CuK\a
_diffrn_radiation_wavelength 1.54184
_diffrn_reflns_av_R_equivalents 0.0414
_diffrn_reflns_av_unetI/netI 0.0370
_diffrn_reflns_Laue_measured_fraction_full 0.998
_diffrn_reflns_Laue_measured_fraction_max 0.980
_diffrn_reflns_limit_h_max 5
_diffrn_reflns_limit_h_min -8
_diffrn_reflns_limit_k_max 13
_diffrn_reflns_limit_k_min -13
_diffrn_reflns_limit_l_max 25
_diffrn_reflns_limit_l_min -26
_diffrn_reflns_number 14508
_diffrn_reflns_point_group_measured_fraction_full 0.997
_diffrn_reflns_point_group_measured_fraction_max 0.967
_diffrn_reflns_theta_full 67.684
_diffrn_reflns_theta_max 74.781
_diffrn_reflns_theta_min 4.234
_diffrn_source 'micro-focus sealed X-ray tube'
_diffrn_source_type 'SuperNova (Cu) X-ray Source'
_exptl_absorpt_coefficient_mu 1.770
_exptl_absorpt_correction_T_max 1.00000
_exptl_absorpt_correction_T_min 0.65209
_exptl_absorpt_correction_type multi-scan
_exptl_absorpt_process_details
;
CrysAlisPro 1.171.39.46 (Rigaku Oxford Diffraction, 2018)
Empirical absorption correction using spherical harmonics,
 implemented in SCALE3 ABSPACK scaling algorithm.
;
_exptl_crystal_colour colourless
_exptl_crystal_colour_primary colourless
_exptl_crystal_density_diffrn 1.208
_exptl_crystal_description plate
_exptl_crystal_F_000 616
_exptl_crystal_size_max 0.26
_exptl_crystal_size_mid 0.23
_exptl_crystal_size_min 0.03
_refine_diff_density_max 0.258
_refine_diff_density_min -0.235
_refine_diff_density_rms 0.048
_refine_ls_abs_structure_details
;
 Refined as an inversion twin.
;
_refine_ls_abs_structure_Flack 0.28(3)
_refine_ls_extinction_method none
_refine_ls_goodness_of_fit_ref 1.051
_refine_ls_hydrogen_treatment mixed
_refine_ls_matrix_type full
_refine_ls_number_parameters 192
_refine_ls_number_reflns 3135
_refine_ls_number_restraints 0
_refine_ls_restrained_S_all 1.051
_refine_ls_R_factor_all 0.0474
_refine_ls_R_factor_gt 0.0401
_refine_ls_shift/su_max 0.000
_refine_ls_shift/su_mean 0.000
_refine_ls_structure_factor_coef Fsqd
_refine_ls_weighting_details 'w=1/[\s^2^(Fo^2^)+(0.0454P)^2^+0.5750P] where P=(Fo^2^+2Fc^2^)/3'
_refine_ls_weighting_scheme calc
_refine_ls_wR_factor_gt 0.0915
_refine_ls_wR_factor_ref 0.0973
_reflns_Friedel_coverage 0.696
_reflns_Friedel_fraction_full 0.995
_reflns_Friedel_fraction_max 0.948
_reflns_number_gt 2811
_reflns_number_total 3135
_reflns_threshold_expression 'I > 2\s(I)'
_cod_data_source_file cs1c01457_si_002.cif
_cod_data_source_block 3j
_cod_original_cell_volume 1579.81(12)
_cod_database_code 4518710
_shelx_shelxl_version_number 2018/3
_chemical_oxdiff_formula 'C17 H21 N1 O1 S1'
_shelx_space_group_comment
;
The symmetry employed for this shelxl refinement is uniquely defined
by the following loop, which should always be used as a source of
symmetry information in preference to the above space-group names.
They are only intended as comments.
;
_shelx_estimated_absorpt_t_max 0.949
_shelx_estimated_absorpt_t_min 0.656
_reflns_odcompleteness_completeness 99.88
_reflns_odcompleteness_iscentric 1
_reflns_odcompleteness_theta 66.97
_olex2_refinement_description
;
1. Twinned data refinement
 Scales: 0.72(3)
 0.28(3)
2. Fixed Uiso
 At 1.2 times of:
  All C(H) groups
 At 1.5 times of:
  All C(H,H,H) groups
3.a Aromatic/amide H refined with riding coordinates:
 C10(H10), C12(H12)
3.b Idealised Me refined as rotating group:
 C6(H6A,H6B,H6C), C7(H7A,H7B,H7C), C14(H14A,H14B,H14C), C15(H15A,H15B,H15C),
 C16(H16A,H16B,H16C), C17(H17A,H17B,H17C)
;
_olex2_submission_special_instructions 'No special instructions were received'
_oxdiff_exptl_absorpt_empirical_details
;
Empirical correction (ABSPACK) includes:
- Absorption correction using spherical harmonics
- Frame scaling
;
_oxdiff_exptl_absorpt_empirical_full_max 1.369
_oxdiff_exptl_absorpt_empirical_full_min 0.687

loop_
_space_group_symop_operation_xyz
'x, y, z'
'-x+1/2, -y, z+1/2'
'-x, y+1/2, -z+1/2'
'x+1/2, -y+1/2, -z'

loop_
_atom_site_label
_atom_site_type_symbol
_atom_site_fract_x
_atom_site_fract_y
_atom_site_fract_z
_atom_site_U_iso_or_equiv
_atom_site_adp_type
_atom_site_occupancy
_atom_site_site_symmetry_order
_atom_site_calc_flag
_atom_site_refinement_flags_posn
_atom_site_refinement_flags_adp
_atom_site_refinement_flags_occupancy
_atom_site_disorder_assembly
_atom_site_disorder_group
C1 C 0.1200(5) 0.5960(2) 0.34214(13) 0.0205(6) Uani 1 1 d . . . . .
C2 C 0.2425(5) 0.5123(3) 0.37699(14) 0.0207(6) Uani 1 1 d . . . . .
C3 C 0.2350(4) 0.4053(2) 0.34497(14) 0.0198(6) Uani 1 1 d . . . . .
C4 C 0.0450(4) 0.5351(3) 0.28912(13) 0.0219(6) Uani 1 1 d . . . . .
C5 C 0.0625(5) 0.7195(3) 0.35664(14) 0.0237(7) Uani 1 1 d . . . . .
C6 C 0.1050(6) 0.7720(3) 0.42144(16) 0.0386(8) Uani 1 1 d . . . . .
H6A H 0.073653 0.855613 0.421152 0.058 Uiso 1 1 calc GR . . . .
H6B H 0.242508 0.761533 0.431432 0.058 Uiso 1 1 calc GR . . . .
H6C H 0.025847 0.732232 0.453134 0.058 Uiso 1 1 calc GR . . . .
C7 C 0.6298(6) 0.5580(4) 0.40739(18) 0.0471(10) Uani 1 1 d . . . . .
H7A H 0.619518 0.621631 0.376722 0.071 Uiso 1 1 calc GR . . . .
H7B H 0.670942 0.486183 0.386100 0.071 Uiso 1 1 calc GR . . . .
H7C H 0.725424 0.579003 0.439483 0.071 Uiso 1 1 calc GR . . . .
C8 C 0.3275(5) 0.2880(3) 0.35875(14) 0.0209(6) Uani 1 1 d . . . . .
C9 C 0.2555(5) 0.2177(3) 0.40925(14) 0.0250(7) Uani 1 1 d . . . . .
C10 C 0.3446(5) 0.1077(3) 0.42100(15) 0.0302(8) Uani 1 1 d . . . . .
H10 H 0.296298 0.060380 0.454094 0.036 Uiso 1 1 calc R . . . .
C11 C 0.5024(5) 0.0665(3) 0.38516(15) 0.0317(8) Uani 1 1 d . . . . .
C12 C 0.5700(5) 0.1370(3) 0.33522(16) 0.0306(8) Uani 1 1 d . . . . .
H12 H 0.675076 0.109927 0.310384 0.037 Uiso 1 1 calc R . . . .
C13 C 0.4846(5) 0.2481(3) 0.32104(14) 0.0250(7) Uani 1 1 d . . . . .
C14 C 0.0831(6) 0.2578(3) 0.44958(16) 0.0361(8) Uani 1 1 d . . . . .
H14A H 0.122484 0.324258 0.475661 0.054 Uiso 1 1 calc GR . . . .
H14B H 0.040931 0.193154 0.476570 0.054 Uiso 1 1 calc GR . . . .
H14C H -0.024120 0.281411 0.422212 0.054 Uiso 1 1 calc GR . . . .
C15 C 0.5979(7) -0.0517(3) 0.40045(18) 0.0481(10) Uani 1 1 d . . . . .
H15A H 0.518434 -0.115312 0.383421 0.072 Uiso 1 1 calc GR . . . .
H15B H 0.608660 -0.060541 0.446041 0.072 Uiso 1 1 calc GR . . . .
H15C H 0.727359 -0.054591 0.381622 0.072 Uiso 1 1 calc GR . . . .
C16 C 0.5591(6) 0.3193(3) 0.26439(17) 0.0401(9) Uani 1 1 d . . . . .
H16A H 0.481633 0.300195 0.227240 0.060 Uiso 1 1 calc GR . . . .
H16B H 0.695234 0.299665 0.256489 0.060 Uiso 1 1 calc GR . . . .
H16C H 0.547839 0.403061 0.273465 0.060 Uiso 1 1 calc GR . . . .
C17 C -0.0891(5) 0.5722(3) 0.23633(14) 0.0271(7) Uani 1 1 d . . . . .
H17A H -0.115742 0.504848 0.209191 0.041 Uiso 1 1 calc GR . . . .
H17B H -0.027216 0.634218 0.211710 0.041 Uiso 1 1 calc GR . . . .
H17C H -0.210969 0.601391 0.254003 0.041 Uiso 1 1 calc GR . . . .
N1 N 0.1152(4) 0.4212(2) 0.29194(11) 0.0222(5) Uani 1 1 d . . . . .
O1 O -0.0276(3) 0.78020(19) 0.31716(10) 0.0298(5) Uani 1 1 d . . . . .
S1 S 0.39307(12) 0.53422(6) 0.44460(3) 0.02617(19) Uani 1 1 d . . . . .
H1 H 0.086(6) 0.369(3) 0.2617(17) 0.039(11) Uiso 1 1 d . . . . .

loop_
_atom_site_aniso_label
_atom_site_aniso_U_11
_atom_site_aniso_U_22
_atom_site_aniso_U_33
_atom_site_aniso_U_23
_atom_site_aniso_U_13
_atom_site_aniso_U_12
C1 0.0214(15) 0.0196(13) 0.0206(13) 0.0026(11) 0.0018(13) -0.0007(13)
C2 0.0203(15) 0.0206(14) 0.0213(14) 0.0022(11) 0.0015(12) -0.0008(13)
C3 0.0185(15) 0.0189(13) 0.0219(14) 0.0007(12) 0.0021(12) 0.0003(12)
C4 0.0227(16) 0.0208(13) 0.0223(13) 0.0024(12) 0.0033(12) 0.0000(13)
C5 0.0219(17) 0.0208(14) 0.0285(15) 0.0026(12) 0.0043(13) -0.0019(13)
C6 0.046(2) 0.0287(16) 0.0412(18) -0.0087(14) -0.0095(18) 0.0080(19)
C7 0.0277(19) 0.073(3) 0.0404(19) 0.0078(19) -0.0081(17) -0.014(2)
C8 0.0223(16) 0.0189(13) 0.0216(14) -0.0026(11) -0.0040(12) 0.0018(12)
C9 0.0286(17) 0.0229(14) 0.0235(15) -0.0014(12) -0.0015(13) 0.0009(14)
C10 0.041(2) 0.0239(14) 0.0256(15) 0.0003(12) -0.0035(14) 0.0018(15)
C11 0.0364(19) 0.0248(16) 0.0338(17) -0.0064(13) -0.0143(15) 0.0111(15)
C12 0.0207(17) 0.0331(16) 0.0379(18) -0.0116(14) -0.0045(15) 0.0085(14)
C13 0.0195(16) 0.0284(16) 0.0269(15) -0.0048(13) -0.0016(13) -0.0017(13)
C14 0.041(2) 0.0276(15) 0.0391(18) 0.0033(14) 0.0176(18) 0.0001(16)
C15 0.062(3) 0.0346(19) 0.048(2) -0.0029(16) -0.016(2) 0.024(2)
C16 0.039(2) 0.0392(19) 0.042(2) -0.0011(16) 0.0147(17) -0.0032(17)
C17 0.0269(18) 0.0254(14) 0.0292(15) 0.0024(12) -0.0045(14) 0.0036(14)
N1 0.0232(13) 0.0196(11) 0.0238(12) -0.0007(10) -0.0011(12) -0.0005(12)
O1 0.0350(14) 0.0246(11) 0.0297(11) 0.0035(9) 0.0022(10) 0.0072(10)
S1 0.0282(4) 0.0267(3) 0.0236(3) -0.0010(3) -0.0045(3) 0.0002(3)

loop_
_atom_type_symbol
_atom_type_description
_atom_type_scat_dispersion_real
_atom_type_scat_dispersion_imag
_atom_type_scat_source
C C 0.0181 0.0091 'International Tables Vol C Tables 4.2.6.8 and 6.1.1.4'
H H 0.0000 0.0000 'International Tables Vol C Tables 4.2.6.8 and 6.1.1.4'
N N 0.0311 0.0180 'International Tables Vol C Tables 4.2.6.8 and 6.1.1.4'
O O 0.0492 0.0322 'International Tables Vol C Tables 4.2.6.8 and 6.1.1.4'
S S 0.3331 0.5567 'International Tables Vol C Tables 4.2.6.8 and 6.1.1.4'

loop_
_geom_angle_atom_site_label_1
_geom_angle_atom_site_label_2
_geom_angle_atom_site_label_3
_geom_angle
_geom_angle_site_symmetry_1
_geom_angle_site_symmetry_3
_geom_angle_publ_flag
C2 C1 C5 131.2(3) . . ?
C4 C1 C2 106.9(2) . . ?
C4 C1 C5 121.8(3) . . ?
C1 C2 S1 130.1(2) . . ?
C3 C2 C1 107.4(3) . . ?
C3 C2 S1 122.3(2) . . ?
C2 C3 C8 131.5(3) . . ?
C2 C3 N1 107.4(2) . . ?
N1 C3 C8 121.1(2) . . ?
C1 C4 C17 132.4(3) . . ?
N1 C4 C1 107.2(2) . . ?
N1 C4 C17 120.4(3) . . ?
C1 C5 C6 120.2(3) . . ?
O1 C5 C1 120.9(3) . . ?
O1 C5 C6 118.9(3) . . ?
C5 C6 H6A 109.5 . . ?
C5 C6 H6B 109.5 . . ?
C5 C6 H6C 109.5 . . ?
H6A C6 H6B 109.5 . . ?
H6A C6 H6C 109.5 . . ?
H6B C6 H6C 109.5 . . ?
H7A C7 H7B 109.5 . . ?
H7A C7 H7C 109.5 . . ?
H7B C7 H7C 109.5 . . ?
S1 C7 H7A 109.5 . . ?
S1 C7 H7B 109.5 . . ?
S1 C7 H7C 109.5 . . ?
C9 C8 C3 119.8(3) . . ?
C13 C8 C3 119.6(3) . . ?
C13 C8 C9 120.6(3) . . ?
C8 C9 C14 121.4(3) . . ?
C10 C9 C8 118.6(3) . . ?
C10 C9 C14 120.0(3) . . ?
C9 C10 H10 118.9 . . ?
C11 C10 C9 122.3(3) . . ?
C11 C10 H10 118.9 . . ?
C10 C11 C12 118.1(3) . . ?
C10 C11 C15 120.6(3) . . ?
C12 C11 C15 121.3(3) . . ?
C11 C12 H12 119.1 . . ?
C11 C12 C13 121.9(3) . . ?
C13 C12 H12 119.1 . . ?
C8 C13 C12 118.5(3) . . ?
C8 C13 C16 121.8(3) . . ?
C12 C13 C16 119.6(3) . . ?
C9 C14 H14A 109.5 . . ?
C9 C14 H14B 109.5 . . ?
C9 C14 H14C 109.5 . . ?
H14A C14 H14B 109.5 . . ?
H14A C14 H14C 109.5 . . ?
H14B C14 H14C 109.5 . . ?
C11 C15 H15A 109.5 . . ?
C11 C15 H15B 109.5 . . ?
C11 C15 H15C 109.5 . . ?
H15A C15 H15B 109.5 . . ?
H15A C15 H15C 109.5 . . ?
H15B C15 H15C 109.5 . . ?
C13 C16 H16A 109.5 . . ?
C13 C16 H16B 109.5 . . ?
C13 C16 H16C 109.5 . . ?
H16A C16 H16B 109.5 . . ?
H16A C16 H16C 109.5 . . ?
H16B C16 H16C 109.5 . . ?
C4 C17 H17A 109.5 . . ?
C4 C17 H17B 109.5 . . ?
C4 C17 H17C 109.5 . . ?
H17A C17 H17B 109.5 . . ?
H17A C17 H17C 109.5 . . ?
H17B C17 H17C 109.5 . . ?
C3 N1 H1 128(2) . . ?
C4 N1 C3 111.0(2) . . ?
C4 N1 H1 121(2) . . ?
C2 S1 C7 100.88(15) . . ?

loop_
_geom_bond_atom_site_label_1
_geom_bond_atom_site_label_2
_geom_bond_distance
_geom_bond_site_symmetry_2
_geom_bond_publ_flag
C1 C2 1.447(4) . ?
C1 C4 1.396(4) . ?
C1 C5 1.467(4) . ?
C2 C3 1.372(4) . ?
C2 S1 1.758(3) . ?
C3 C8 1.482(4) . ?
C3 N1 1.383(4) . ?
C4 C17 1.486(4) . ?
C4 N1 1.362(4) . ?
C5 C6 1.503(4) . ?
C5 O1 1.230(4) . ?
C6 H6A 0.9600 . ?
C6 H6B 0.9600 . ?
C6 H6C 0.9600 . ?
C7 H7A 0.9600 . ?
C7 H7B 0.9600 . ?
C7 H7C 0.9600 . ?
C7 S1 1.799(4) . ?
C8 C9 1.403(4) . ?
C8 C13 1.396(4) . ?
C9 C10 1.392(4) . ?
C9 C14 1.506(4) . ?
C10 H10 0.9300 . ?
C10 C11 1.383(5) . ?
C11 C12 1.386(5) . ?
C11 C15 1.506(4) . ?
C12 H12 0.9300 . ?
C12 C13 1.403(4) . ?
C13 C16 1.512(4) . ?
C14 H14A 0.9600 . ?
C14 H14B 0.9600 . ?
C14 H14C 0.9600 . ?
C15 H15A 0.9600 . ?
C15 H15B 0.9600 . ?
C15 H15C 0.9600 . ?
C16 H16A 0.9600 . ?
C16 H16B 0.9600 . ?
C16 H16C 0.9600 . ?
C17 H17A 0.9600 . ?
C17 H17B 0.9600 . ?
C17 H17C 0.9600 . ?
N1 H1 0.88(4) . ?

loop_
_geom_hbond_atom_site_label_D
_geom_hbond_atom_site_label_H
_geom_hbond_atom_site_label_A
_geom_hbond_distance_DH
_geom_hbond_distance_HA
_geom_hbond_distance_DA
_geom_hbond_angle_DHA
_geom_hbond_site_symmetry_A
_geom_hbond_publ_flag
N1 H1 O1 0.88(4) 1.97(4) 2.834(3) 169(3) 3_545 yes

loop_
_geom_torsion_atom_site_label_1
_geom_torsion_atom_site_label_2
_geom_torsion_atom_site_label_3
_geom_torsion_atom_site_label_4
_geom_torsion
_geom_torsion_site_symmetry_1
_geom_torsion_site_symmetry_2
_geom_torsion_site_symmetry_3
_geom_torsion_site_symmetry_4
_geom_torsion_publ_flag
C1 C2 C3 C8 -178.9(3) . . . . ?
C1 C2 C3 N1 0.7(3) . . . . ?
C1 C2 S1 C7 -95.7(3) . . . . ?
C1 C4 N1 C3 -0.3(3) . . . . ?
C2 C1 C4 C17 179.5(3) . . . . ?
C2 C1 C4 N1 0.7(3) . . . . ?
C2 C1 C5 C6 -10.3(5) . . . . ?
C2 C1 C5 O1 172.5(3) . . . . ?
C2 C3 C8 C9 72.7(4) . . . . ?
C2 C3 C8 C13 -107.7(4) . . . . ?
C2 C3 N1 C4 -0.2(3) . . . . ?
C3 C2 S1 C7 79.6(3) . . . . ?
C3 C8 C9 C10 179.8(3) . . . . ?
C3 C8 C9 C14 1.0(4) . . . . ?
C3 C8 C13 C12 179.8(3) . . . . ?
C3 C8 C13 C16 -2.5(4) . . . . ?
C4 C1 C2 C3 -0.9(3) . . . . ?
C4 C1 C2 S1 175.0(2) . . . . ?
C4 C1 C5 C6 165.0(3) . . . . ?
C4 C1 C5 O1 -12.2(5) . . . . ?
C5 C1 C2 C3 175.0(3) . . . . ?
C5 C1 C2 S1 -9.2(5) . . . . ?
C5 C1 C4 C17 3.2(5) . . . . ?
C5 C1 C4 N1 -175.6(3) . . . . ?
C8 C3 N1 C4 179.4(3) . . . . ?
C8 C9 C10 C11 0.8(5) . . . . ?
C9 C8 C13 C12 -0.7(4) . . . . ?
C9 C8 C13 C16 177.1(3) . . . . ?
C9 C10 C11 C12 -1.3(5) . . . . ?
C9 C10 C11 C15 178.5(3) . . . . ?
C10 C11 C12 C13 0.8(5) . . . . ?
C11 C12 C13 C8 0.2(4) . . . . ?
C11 C12 C13 C16 -177.6(3) . . . . ?
C13 C8 C9 C10 0.2(4) . . . . ?
C13 C8 C9 C14 -178.6(3) . . . . ?
C14 C9 C10 C11 179.6(3) . . . . ?
C15 C11 C12 C13 -179.0(3) . . . . ?
C17 C4 N1 C3 -179.3(3) . . . . ?
N1 C3 C8 C9 -106.8(3) . . . . ?
N1 C3 C8 C13 72.8(4) . . . . ?
S1 C2 C3 C8 4.9(5) . . . . ?
S1 C2 C3 N1 -175.6(2) . . . . ?

loop_
_twin_individual_id
_twin_individual_mass_fraction_refined
1 0.72(3)
2 0.28(3)
